data_7201030
loop_
_publ_author_name
'Mahmoudi, Ghodrat'
'Morsali, Ali'

_publ_section_title
;
 Mercury(II) metal--organic coordination polymers with pyrazine
 derivatives
;
_journal_issue 9
_journal_name_full CrystEngComm
_journal_page_first 1868
_journal_paper_doi 10.1039/b903457a
_journal_volume 11
_journal_year 2009
_chemical_formula_sum 'C6 H8 Cl4 Hg2 N2'
_chemical_formula_weight 651.12
_chemical_name_systematic
;
?
;
_space_group_IT_number 2
_symmetry_cell_setting triclinic
_symmetry_space_group_name_Hall '-P 1'
_symmetry_space_group_name_H-M 'P -1'
_atom_sites_solution_hydrogens geom
_atom_sites_solution_primary direct
_atom_sites_solution_secondary difmap
_audit_creation_method SHELXL-97
_cell_angle_alpha 80.398(5)
_cell_angle_beta 86.387(5)
_cell_angle_gamma 80.858(6)
_cell_formula_units_Z 1
_cell_length_a 3.8950(13)
_cell_length_b 8.146(3)
_cell_length_c 9.945(3)
_cell_measurement_reflns_used 3305
_cell_measurement_temperature 100(2)
_cell_measurement_theta_max 30.46
_cell_measurement_theta_min 2.57
_cell_volume 306.95(18)
_computing_cell_refinement 'SAINT+ 6.45 (Bruker, 2003)'
_computing_data_collection 'SMART 5.630 (Bruker, 1997-2002)'
_computing_data_reduction 'SAINT+ 6.45'
_computing_molecular_graphics 'SHELXTL 6.14'
_computing_publication_material 'SHELXTL 6.14'
_computing_structure_refinement 'SHELXTL 6.14'
_computing_structure_solution 'SHELXTL 6.14 (Bruker, 2000-2003)'
_diffrn_ambient_temperature 100(2)
_diffrn_measured_fraction_theta_full 0.973
_diffrn_measured_fraction_theta_max 0.973
_diffrn_measurement_device_type 'Bruker AXS SMART APEX CCD diffractometer'
_diffrn_measurement_method '\w scans'
_diffrn_radiation_monochromator graphite
_diffrn_radiation_source 'fine-focus sealed tube'
_diffrn_radiation_type MoK\a
_diffrn_radiation_wavelength 0.71073
_diffrn_reflns_av_R_equivalents 0.0397
_diffrn_reflns_av_sigmaI/netI 0.0550
_diffrn_reflns_limit_h_max 5
_diffrn_reflns_limit_h_min -5
_diffrn_reflns_limit_k_max 10
_diffrn_reflns_limit_k_min -10
_diffrn_reflns_limit_l_max 13
_diffrn_reflns_limit_l_min -13
_diffrn_reflns_number 2871
_diffrn_reflns_theta_full 28.28
_diffrn_reflns_theta_max 28.28
_diffrn_reflns_theta_min 2.08
_diffrn_standards_number 0
_exptl_absorpt_coefficient_mu 25.810
_exptl_absorpt_correction_T_max 0.164
_exptl_absorpt_correction_T_min 0.036
_exptl_absorpt_correction_type multi-scan
_exptl_absorpt_process_details 'SADABS (Sheldrick, 2007)'
_exptl_crystal_colour colourless
_exptl_crystal_density_diffrn 3.522
_exptl_crystal_density_method 'not measured'
_exptl_crystal_description block
_exptl_crystal_F_000 286
_exptl_crystal_size_max 0.15
_exptl_crystal_size_mid 0.10
_exptl_crystal_size_min 0.07
_refine_diff_density_max 8.068
_refine_diff_density_min -4.035
_refine_diff_density_rms 0.701
_refine_ls_extinction_method none
_refine_ls_goodness_of_fit_ref 1.112
_refine_ls_hydrogen_treatment constr
_refine_ls_matrix_type full
_refine_ls_number_parameters 65
_refine_ls_number_reflns 1489
_refine_ls_number_restraints 0
_refine_ls_restrained_S_all 1.112
_refine_ls_R_factor_all 0.0656
_refine_ls_R_factor_gt 0.0636
_refine_ls_shift/su_max 0.000
_refine_ls_shift/su_mean 0.000
_refine_ls_structure_factor_coef Fsqd
_refine_ls_weighting_details 'calc w=1/[\s^2^(Fo^2^)+(0.0998P)^2^+20.2385P] where P=(Fo^2^+2Fc^2^)/3'
_refine_ls_weighting_scheme calc
_refine_ls_wR_factor_gt 0.1774
_refine_ls_wR_factor_ref 0.1789
_reflns_number_gt 1412
_reflns_number_total 1489
_reflns_threshold_expression I>2\s(I)
_cod_data_source_file b903457a.txt
_cod_data_source_block 07mz417m
_cod_depositor_comments
;
The following automatic conversions were performed:
'_symmetry_cell_setting' value 'Triclinic' changed to 'triclinic'
according to '/home/saulius/struct/CIF-dictionaries/cif_core.dic'
dictionary named 'cif_core.dic' version 2.4.1 from 2010-06-29.

Automatic conversion script
Id: cif_fix_enum 1527 2010-12-29 10:47:43Z saulius 
;
_cod_original_cell_volume 306.96(17)
_cod_original_sg_symbol_H-M P-1
_cod_database_code 7201030

loop_
_symmetry_equiv_pos_as_xyz
'x, y, z'
'-x, -y, -z'

loop_
_atom_site_label
_atom_site_type_symbol
_atom_site_fract_x
_atom_site_fract_y
_atom_site_fract_z
_atom_site_U_iso_or_equiv
_atom_site_adp_type
_atom_site_occupancy
_atom_site_symmetry_multiplicity
_atom_site_calc_flag
_atom_site_refinement_flags
_atom_site_disorder_assembly
_atom_site_disorder_group
C1 C -0.048(4) 0.847(2) -0.007(2) 0.024(4) Uani 1 1 d . . .
H1 H -0.0887 0.7373 -0.0141 0.028 Uiso 1 1 calc R . .
C2 C -0.075(4) 0.964(2) -0.1215(17) 0.017(3) Uani 1 1 d . . .
C3 C -0.146(5) 0.922(2) -0.2609(19) 0.022(4) Uani 1 1 d . . .
H3A H -0.2520 0.8184 -0.2475 0.034 Uiso 1 1 calc R . .
H3B H 0.0731 0.9048 -0.3143 0.034 Uiso 1 1 calc R . .
H3C H -0.3053 1.0146 -0.3098 0.034 Uiso 1 1 calc R . .
Cl1 Cl 0.5888(11) 0.4885(5) 0.1811(4) 0.0192(8) Uani 1 1 d . . .
Cl2 Cl -0.2876(11) 0.7171(5) 0.4682(4) 0.0190(8) Uani 1 1 d . . .
Hg1 Hg 0.13674(15) 0.62524(7) 0.30848(6) 0.0172(3) Uani 1 1 d . . .
N1 N 0.033(4) 0.8759(18) 0.1151(14) 0.017(3) Uani 1 1 d . . .

loop_
_atom_site_aniso_label
_atom_site_aniso_U_11
_atom_site_aniso_U_22
_atom_site_aniso_U_33
_atom_site_aniso_U_23
_atom_site_aniso_U_13
_atom_site_aniso_U_12
C1 0.013(7) 0.022(8) 0.034(10) 0.003(7) 0.005(7) -0.005(6)
C2 0.012(7) 0.025(8) 0.013(7) 0.001(6) -0.006(6) -0.001(6)
C3 0.019(8) 0.026(9) 0.020(8) 0.004(7) -0.009(6) 0.001(7)
Cl1 0.0179(17) 0.0201(18) 0.0185(18) -0.0002(14) 0.0039(14) -0.0044(14)
Cl2 0.0180(17) 0.0192(18) 0.0170(18) 0.0020(14) -0.0006(14) 0.0004(14)
Hg1 0.0146(4) 0.0185(4) 0.0161(4) 0.0037(2) 0.0001(2) -0.0026(2)
N1 0.024(7) 0.014(6) 0.009(6) 0.004(5) -0.005(5) -0.002(5)

loop_
_atom_type_symbol
_atom_type_description
_atom_type_scat_dispersion_real
_atom_type_scat_dispersion_imag
_atom_type_scat_source
C C 0.0033 0.0016 'International Tables Vol C Tables 4.2.6.8 and 6.1.1.4'
H H 0.0000 0.0000 'International Tables Vol C Tables 4.2.6.8 and 6.1.1.4'
N N 0.0061 0.0033 'International Tables Vol C Tables 4.2.6.8 and 6.1.1.4'
Cl Cl 0.1484 0.1585 'International Tables Vol C Tables 4.2.6.8 and 6.1.1.4'
Hg Hg -2.3894 9.2266 'International Tables Vol C Tables 4.2.6.8 and 6.1.1.4'

loop_
_geom_angle_atom_site_label_1
_geom_angle_atom_site_label_2
_geom_angle_atom_site_label_3
_geom_angle
_geom_angle_site_symmetry_1
_geom_angle_site_symmetry_3
_geom_angle_publ_flag
N1 C1 C2 124.7(18) . . ?
N1 C1 H1 117.6 . . ?
C2 C1 H1 117.6 . . ?
N1 C2 C1 119.6(16) 2_575 . ?
N1 C2 C3 117.9(14) 2_575 . ?
C1 C2 C3 122.5(17) . . ?
C2 C3 H3A 109.5 . . ?
C2 C3 H3B 109.5 . . ?
H3A C3 H3B 109.5 . . ?
C2 C3 H3C 109.5 . . ?
H3A C3 H3C 109.5 . . ?
H3B C3 H3C 109.5 . . ?
Cl2 Hg1 Cl1 169.01(15) . . ?
Cl2 Hg1 N1 99.4(3) . . ?
Cl1 Hg1 N1 91.6(3) . . ?
C1 N1 C2 115.6(14) . 2_575 ?
C1 N1 Hg1 118.4(12) . . ?
C2 N1 Hg1 125.8(10) 2_575 . ?

loop_
_geom_bond_atom_site_label_1
_geom_bond_atom_site_label_2
_geom_bond_distance
_geom_bond_site_symmetry_2
_geom_bond_publ_flag
C1 N1 1.34(3) . ?
C1 C2 1.35(2) . ?
C1 H1 0.9500 . ?
C2 N1 1.35(2) 2_575 ?
C2 C3 1.54(2) . ?
C3 H3A 0.9800 . ?
C3 H3B 0.9800 . ?
C3 H3C 0.9800 . ?
Cl1 Hg1 2.348(4) . ?
Cl2 Hg1 2.343(4) . ?
Hg1 N1 2.561(13) . ?
N1 C2 1.35(2) 2_575 ?

loop_
_geom_torsion_atom_site_label_1
_geom_torsion_atom_site_label_2
_geom_torsion_atom_site_label_3
_geom_torsion_atom_site_label_4
_geom_torsion
_geom_torsion_site_symmetry_1
_geom_torsion_site_symmetry_2
_geom_torsion_site_symmetry_3
_geom_torsion_site_symmetry_4
_geom_torsion_publ_flag
N1 C1 C2 N1 -3(3) . . . 2_575 ?
N1 C1 C2 C3 176.3(16) . . . . ?
C2 C1 N1 C2 3(3) . . . 2_575 ?
C2 C1 N1 Hg1 -173.0(14) . . . . ?
Cl2 Hg1 N1 C1 -121.8(12) . . . . ?
Cl1 Hg1 N1 C1 58.5(12) . . . . ?
Cl2 Hg1 N1 C2 62.9(14) . . . 2_575 ?
Cl1 Hg1 N1 C2 -116.7(13) . . . 2_575 ?
